data_2217805
loop_
_publ_author_name
'Wu, Rentao'
'Huo, Yanmin'
'Li, Jikun'
'Zheng, Zebao'

_publ_section_title
Diaqua(2,6-dioxo-1,2,3,6-tetrahydropyrimidin-3-ide-4-carboxylato-\k^2^<i>N</i>^3^,<i>O</i>^4^)(1,10-phenanthroline-\k^2^<i>N</i>,<i>N</i>')manganese(II)
_journal_coeditor_code OM2206
_journal_issue 3
_journal_name_full 'Acta Crystallographica Section E'
_journal_page_first m500
_journal_page_last m501
_journal_paper_doi 10.1107/S1600536808005230
_journal_volume 64
_journal_year 2008
_chemical_formula_iupac '[Mn (C5 H2 N2 O4) (C12 H8 N2) (H2 O)2]'
_chemical_formula_moiety 'C17 H14 Mn N4 O6'
_chemical_formula_sum 'C17 H14 Mn N4 O6'
_chemical_formula_weight 425.26
_chemical_name_systematic
;
Diaqua(2,6-dioxo-1,2,3,6-tetrahydropyrimidin-3-ide-4-carboxylato-\
\k^2^N^3^,O^4^)(1,10-phenanthroline-\k^2^N,N')manganese(II)
;
_space_group_IT_number 2
_symmetry_cell_setting triclinic
_symmetry_space_group_name_Hall '-P 1'
_symmetry_space_group_name_H-M 'P -1'
_atom_sites_solution_hydrogens geom
_atom_sites_solution_primary direct
_atom_sites_solution_secondary difmap
_audit_creation_method SHELXL-97
_cell_angle_alpha 78.2780(10)
_cell_angle_beta 82.9100(10)
_cell_angle_gamma 74.7440(10)
_cell_formula_units_Z 2
_cell_length_a 8.3173(2)
_cell_length_b 8.9875(2)
_cell_length_c 11.9509(3)
_cell_measurement_reflns_used 3161
_cell_measurement_temperature 293(2)
_cell_measurement_theta_max 24.50
_cell_measurement_theta_min 2.39
_cell_volume 841.58(4)
_computing_cell_refinement 'SMART (Bruker, 2007)'
_computing_data_collection 'SMART (Bruker, 2007)'
_computing_data_reduction 'SAINT (Bruker, 2007)'
_computing_molecular_graphics 'SHELXTL (Sheldrick, 2008)'
_computing_publication_material 'SHELXL97 (Sheldrick, 2008)'
_computing_structure_refinement 'SHELXL97 (Sheldrick, 2008)'
_computing_structure_solution 'SHELXS97 (Sheldrick, 2008)'
_diffrn_ambient_temperature 293(2)
_diffrn_measured_fraction_theta_full 0.997
_diffrn_measured_fraction_theta_max 0.997
_diffrn_measurement_device_type 'Bruker SMART'
_diffrn_measurement_method '\f and \w'
_diffrn_radiation_monochromator graphite
_diffrn_radiation_source 'fine-focus sealed tube'
_diffrn_radiation_type MoK\a
_diffrn_radiation_wavelength 0.71073
_diffrn_reflns_av_R_equivalents 0.0271
_diffrn_reflns_av_sigmaI/netI 0.0263
_diffrn_reflns_limit_h_max 9
_diffrn_reflns_limit_h_min -9
_diffrn_reflns_limit_k_max 10
_diffrn_reflns_limit_k_min -10
_diffrn_reflns_limit_l_max 13
_diffrn_reflns_limit_l_min -14
_diffrn_reflns_number 9718
_diffrn_reflns_theta_full 25.00
_diffrn_reflns_theta_max 25.00
_diffrn_reflns_theta_min 1.75
_exptl_absorpt_coefficient_mu 0.831
_exptl_absorpt_correction_T_max 0.9215
_exptl_absorpt_correction_T_min 0.8855
_exptl_absorpt_correction_type multi-scan
_exptl_absorpt_process_details '(SADABS; Sheldrick, 1996)'
_exptl_crystal_colour colorless
_exptl_crystal_density_diffrn 1.678
_exptl_crystal_density_method 'not measured'
_exptl_crystal_description block
_exptl_crystal_F_000 434
_exptl_crystal_size_max 0.15
_exptl_crystal_size_mid 0.12
_exptl_crystal_size_min 0.10
_refine_diff_density_max 0.215
_refine_diff_density_min -0.219
_refine_ls_extinction_method none
_refine_ls_goodness_of_fit_ref 1.047
_refine_ls_hydrogen_treatment constr
_refine_ls_matrix_type full
_refine_ls_number_parameters 257
_refine_ls_number_reflns 2950
_refine_ls_number_restraints 0
_refine_ls_restrained_S_all 1.047
_refine_ls_R_factor_all 0.0368
_refine_ls_R_factor_gt 0.0300
_refine_ls_shift/su_max 0.001
_refine_ls_shift/su_mean 0.000
_refine_ls_structure_factor_coef Fsqd
_refine_ls_weighting_details 'calc w=1/[\s^2^(Fo^2^)+(0.0269P)^2^+0.4894P] where P=(Fo^2^+2Fc^2^)/3'
_refine_ls_weighting_scheme calc
_refine_ls_wR_factor_gt 0.0681
_refine_ls_wR_factor_ref 0.0719
_reflns_number_gt 2539
_reflns_number_total 2950
_reflns_threshold_expression I>2\s(I)
_cod_data_source_file om2206.cif
_cod_data_source_block I
_cod_original_cell_volume 841.58(3)
_cod_database_code 2217805
_cod_database_fobs_code 2217805

loop_
_symmetry_equiv_pos_as_xyz
'x, y, z'
'-x, -y, -z'

loop_
_atom_site_type_symbol
_atom_site_label
_atom_site_fract_x
_atom_site_fract_y
_atom_site_fract_z
_atom_site_U_iso_or_equiv
_atom_site_adp_type
_atom_site_calc_flag
_atom_site_refinement_flags
_atom_site_occupancy
Mn Mn1 0.11775(4) 0.19441(4) 0.78756(3) 0.03047(11) Uani d . 1
N N1 0.2989(2) -0.03517(19) 0.85359(15) 0.0276(4) Uani d . 1
N N2 0.3993(2) -0.29802(19) 0.93896(15) 0.0305(4) Uani d . 1
H H2 0.3786 -0.3884 0.9636 0.037 Uiso calc R 1
N N3 -0.0891(2) 0.3718(2) 0.68697(16) 0.0336(4) Uani d . 1
N N4 0.1453(2) 0.1395(2) 0.60556(16) 0.0358(4) Uani d . 1
O O1 0.35761(18) 0.24240(17) 0.75978(15) 0.0416(4) Uani d . 1
O O2 0.62451(19) 0.16456(19) 0.79231(17) 0.0532(5) Uani d . 1
O O3 0.13026(17) -0.20586(16) 0.89654(13) 0.0335(4) Uani d . 1
O O4 0.66615(18) -0.40215(16) 0.98859(14) 0.0385(4) Uani d . 1
O O5 0.0660(2) 0.33271(19) 0.92439(14) 0.0414(4) Uani d . 1
H H5A 0.1454 0.3672 0.9392 0.085(11) Uiso d R 1
H H5B 0.0168 0.3024 0.9883 0.084(11) Uiso d R 1
O O6 -0.07494(19) 0.08117(19) 0.86706(15) 0.0437(4) Uani d . 1
H H6A -0.1673 0.1030 0.8365 0.071(10) Uiso d R 1
H H6B -0.0474 -0.0182 0.8853 0.081(11) Uiso d R 1
C C1 0.4836(3) 0.1428(2) 0.79908(19) 0.0312(5) Uani d . 1
C C2 0.4575(2) -0.0191(2) 0.85488(17) 0.0258(4) Uani d . 1
C C3 0.5858(3) -0.1354(2) 0.89906(19) 0.0304(5) Uani d . 1
H H3 0.6906 -0.1167 0.8987 0.036 Uiso calc R 1
C C4 0.5589(3) -0.2856(2) 0.94576(18) 0.0294(5) Uani d . 1
C C5 0.2696(2) -0.1773(2) 0.89586(17) 0.0266(4) Uani d . 1
C C6 -0.2058(3) 0.4826(3) 0.7282(2) 0.0450(6) Uani d . 1
H H6 -0.2016 0.4959 0.8028 0.054 Uiso calc R 1
C C7 -0.3352(3) 0.5805(3) 0.6641(3) 0.0534(7) Uani d . 1
H H7 -0.4157 0.6565 0.6962 0.064 Uiso calc R 1
C C8 -0.3428(3) 0.5639(3) 0.5547(3) 0.0506(7) Uani d . 1
H H8 -0.4273 0.6299 0.5110 0.061 Uiso calc R 1
C C9 -0.2226(3) 0.4470(3) 0.5079(2) 0.0409(6) Uani d . 1
C C10 -0.2204(3) 0.4214(3) 0.3930(2) 0.0508(7) Uani d . 1
H H10 -0.3020 0.4849 0.3458 0.061 Uiso calc R 1
C C11 -0.1026(4) 0.3072(3) 0.3523(2) 0.0518(7) Uani d . 1
H H11 -0.1045 0.2926 0.2776 0.062 Uiso calc R 1
C C12 0.0259(3) 0.2076(3) 0.4220(2) 0.0427(6) Uani d . 1
C C13 0.1512(4) 0.0871(3) 0.3838(2) 0.0521(7) Uani d . 1
H H13 0.1534 0.0681 0.3099 0.062 Uiso calc R 1
C C14 0.2700(3) -0.0023(3) 0.4549(2) 0.0525(7) Uani d . 1
H H14 0.3547 -0.0817 0.4300 0.063 Uiso calc R 1
C C15 0.2621(3) 0.0277(3) 0.5655(2) 0.0439(6) Uani d . 1
H H15 0.3431 -0.0342 0.6138 0.053 Uiso calc R 1
C C16 0.0279(3) 0.2301(3) 0.53475(19) 0.0343(5) Uani d . 1
C C17 -0.0985(3) 0.3524(2) 0.57867(19) 0.0329(5) Uani d . 1

loop_
_atom_site_aniso_label
_atom_site_aniso_U_11
_atom_site_aniso_U_22
_atom_site_aniso_U_33
_atom_site_aniso_U_12
_atom_site_aniso_U_13
_atom_site_aniso_U_23
Mn1 0.02175(18) 0.03294(19) 0.0356(2) -0.00587(13) -0.00776(14) -0.00124(14)
N1 0.0201(9) 0.0290(9) 0.0327(10) -0.0066(7) -0.0040(7) -0.0010(7)
N2 0.0263(9) 0.0241(9) 0.0415(11) -0.0077(7) -0.0084(8) -0.0008(8)
N3 0.0267(10) 0.0351(10) 0.0387(11) -0.0079(8) -0.0068(8) -0.0029(8)
N4 0.0300(10) 0.0404(10) 0.0362(11) -0.0080(8) -0.0044(8) -0.0048(9)
O1 0.0251(8) 0.0330(8) 0.0610(11) -0.0081(7) -0.0124(7) 0.0117(7)
O2 0.0238(9) 0.0409(9) 0.0900(14) -0.0128(7) -0.0162(9) 0.0134(9)
O3 0.0240(8) 0.0351(8) 0.0431(9) -0.0116(6) -0.0060(7) -0.0026(7)
O4 0.0276(8) 0.0280(8) 0.0585(11) -0.0045(6) -0.0166(7) 0.0006(7)
O5 0.0368(9) 0.0515(10) 0.0428(10) -0.0209(8) -0.0032(8) -0.0105(8)
O6 0.0266(9) 0.0398(10) 0.0637(12) -0.0115(7) -0.0110(8) 0.0022(8)
C1 0.0237(11) 0.0313(11) 0.0374(13) -0.0075(9) -0.0050(9) -0.0011(9)
C2 0.0211(10) 0.0297(10) 0.0268(11) -0.0063(8) -0.0028(8) -0.0046(8)
C3 0.0213(11) 0.0303(11) 0.0401(13) -0.0079(9) -0.0066(9) -0.0031(9)
C4 0.0254(11) 0.0298(11) 0.0338(12) -0.0055(9) -0.0067(9) -0.0069(9)
C5 0.0242(11) 0.0298(11) 0.0265(11) -0.0070(8) -0.0030(9) -0.0052(9)
C6 0.0357(14) 0.0430(14) 0.0547(16) -0.0043(11) -0.0076(12) -0.0096(12)
C7 0.0371(14) 0.0415(14) 0.077(2) -0.0003(11) -0.0107(14) -0.0080(14)
C8 0.0368(14) 0.0400(14) 0.073(2) -0.0092(11) -0.0255(13) 0.0083(13)
C9 0.0365(13) 0.0380(13) 0.0495(15) -0.0170(10) -0.0175(11) 0.0083(11)
C10 0.0535(16) 0.0579(16) 0.0433(16) -0.0286(14) -0.0259(13) 0.0189(13)
C11 0.0628(18) 0.0657(18) 0.0334(14) -0.0306(15) -0.0145(13) 0.0025(13)
C12 0.0473(15) 0.0529(15) 0.0341(14) -0.0268(12) -0.0046(11) -0.0022(11)
C13 0.0637(18) 0.0646(17) 0.0367(15) -0.0308(15) 0.0069(13) -0.0155(13)
C14 0.0529(17) 0.0530(16) 0.0520(17) -0.0133(13) 0.0118(14) -0.0193(13)
C15 0.0381(14) 0.0452(14) 0.0460(15) -0.0065(11) -0.0009(11) -0.0088(12)
C16 0.0335(12) 0.0402(12) 0.0323(13) -0.0184(10) -0.0046(10) 0.0006(10)
C17 0.0290(12) 0.0359(12) 0.0355(13) -0.0160(9) -0.0076(10) 0.0034(10)

loop_
_atom_type_symbol
_atom_type_description
_atom_type_scat_dispersion_real
_atom_type_scat_dispersion_imag
_atom_type_scat_source
C C 0.0033 0.0016 'International Tables Vol C Tables 4.2.6.8 and 6.1.1.4'
H H 0.0000 0.0000 'International Tables Vol C Tables 4.2.6.8 and 6.1.1.4'
N N 0.0061 0.0033 'International Tables Vol C Tables 4.2.6.8 and 6.1.1.4'
O O 0.0106 0.0060 'International Tables Vol C Tables 4.2.6.8 and 6.1.1.4'
Mn Mn 0.3368 0.7283 'International Tables Vol C Tables 4.2.6.8 and 6.1.1.4'

loop_
_geom_angle_atom_site_label_1
_geom_angle_atom_site_label_2
_geom_angle_atom_site_label_3
_geom_angle
O1 Mn1 O6 157.87(6)
O1 Mn1 O5 87.31(6)
O6 Mn1 O5 88.81(6)
O1 Mn1 N1 74.55(6)
O6 Mn1 N1 85.75(6)
O5 Mn1 N1 106.65(6)
O1 Mn1 N3 116.16(6)
O6 Mn1 N3 85.65(6)
O5 Mn1 N3 90.50(6)
N1 Mn1 N3 160.61(6)
O1 Mn1 N4 89.63(7)
O6 Mn1 N4 101.40(7)
O5 Mn1 N4 159.04(7)
N1 Mn1 N4 92.45(6)
N3 Mn1 N4 72.31(7)
C5 N1 C2 117.78(17)
C5 N1 Mn1 129.53(13)
C2 N1 Mn1 112.58(12)
C4 N2 C5 125.27(17)
C4 N2 H2 117.4
C5 N2 H2 117.4
C6 N3 C17 118.0(2)
C6 N3 Mn1 125.65(16)
C17 N3 Mn1 116.18(14)
C15 N4 C16 118.1(2)
C15 N4 Mn1 126.10(16)
C16 N4 Mn1 115.76(15)
C1 O1 Mn1 120.96(13)
Mn1 O5 H5A 117.0
Mn1 O5 H5B 121.2
H5A O5 H5B 106.8
Mn1 O6 H6A 119.7
Mn1 O6 H6B 117.1
H6A O6 H6B 105.6
O2 C1 O1 124.9(2)
O2 C1 C2 118.71(18)
O1 C1 C2 116.29(17)
C3 C2 N1 124.23(19)
C3 C2 C1 120.98(18)
N1 C2 C1 114.78(17)
C2 C3 C4 119.51(18)
C2 C3 H3 120.2
C4 C3 H3 120.2
O4 C4 N2 119.95(18)
O4 C4 C3 125.78(19)
N2 C4 C3 114.26(18)
O3 C5 N1 123.06(18)
O3 C5 N2 118.06(18)
N1 C5 N2 118.87(17)
N3 C6 C7 122.6(3)
N3 C6 H6 118.7
C7 C6 H6 118.7
C8 C7 C6 119.6(3)
C8 C7 H7 120.2
C6 C7 H7 120.2
C7 C8 C9 119.7(2)
C7 C8 H8 120.1
C9 C8 H8 120.1
C8 C9 C17 117.0(2)
C8 C9 C10 123.6(2)
C17 C9 C10 119.4(2)
C11 C10 C9 121.2(2)
C11 C10 H10 119.4
C9 C10 H10 119.4
C10 C11 C12 121.0(2)
C10 C11 H11 119.5
C12 C11 H11 119.5
C13 C12 C16 117.5(2)
C13 C12 C11 123.3(2)
C16 C12 C11 119.2(2)
C14 C13 C12 120.0(2)
C14 C13 H13 120.0
C12 C13 H13 120.0
C13 C14 C15 118.7(2)
C13 C14 H14 120.6
C15 C14 H14 120.6
N4 C15 C14 123.4(2)
N4 C15 H15 118.3
C14 C15 H15 118.3
N4 C16 C12 122.2(2)
N4 C16 C17 117.9(2)
C12 C16 C17 119.9(2)
N3 C17 C9 123.0(2)
N3 C17 C16 117.71(19)
C9 C17 C16 119.2(2)

loop_
_geom_bond_atom_site_label_1
_geom_bond_atom_site_label_2
_geom_bond_distance
_geom_bond_publ_flag
Mn1 O1 2.1231(15) y
Mn1 O6 2.1439(15) y
Mn1 O5 2.1852(16) y
Mn1 N1 2.2686(16) y
Mn1 N3 2.2880(18) y
Mn1 N4 2.2979(19) y
N1 C5 1.348(3) ?
N1 C2 1.366(2) ?
N2 C4 1.375(3) ?
N2 C5 1.378(3) ?
N2 H2 0.8600 ?
N3 C6 1.323(3) ?
N3 C17 1.355(3) ?
N4 C15 1.323(3) ?
N4 C16 1.356(3) ?
O1 C1 1.256(2) ?
O2 C1 1.229(2) ?
O3 C5 1.250(2) ?
O4 C4 1.248(2) ?
O5 H5A 0.8500 ?
O5 H5B 0.8500 ?
O6 H6A 0.8499 ?
O6 H6B 0.8501 ?
C1 C2 1.531(3) ?
C2 C3 1.356(3) ?
C3 C4 1.416(3) ?
C3 H3 0.9300 ?
C6 C7 1.396(3) ?
C6 H6 0.9300 ?
C7 C8 1.356(4) ?
C7 H7 0.9300 ?
C8 C9 1.401(4) ?
C8 H8 0.9300 ?
C9 C17 1.402(3) ?
C9 C10 1.435(4) ?
C10 C11 1.344(4) ?
C10 H10 0.9300 ?
C11 C12 1.432(4) ?
C11 H11 0.9300 ?
C12 C13 1.399(4) ?
C12 C16 1.405(3) ?
C13 C14 1.362(4) ?
C13 H13 0.9300 ?
C14 C15 1.392(4) ?
C14 H14 0.9300 ?
C15 H15 0.9300 ?
C16 C17 1.442(3) ?

loop_
_geom_hbond_atom_site_label_D
_geom_hbond_atom_site_label_H
_geom_hbond_atom_site_label_A
_geom_hbond_site_symmetry_A
_geom_hbond_distance_DH
_geom_hbond_distance_HA
_geom_hbond_distance_DA
_geom_hbond_angle_DHA
N2 H2 O4 2_647 0.86 1.97 2.831(2) 177
O5 H5A O4 2_657 0.85 2.00 2.829(2) 164
O5 H5B O3 2_557 0.85 1.95 2.769(2) 162
O6 H6A O2 1_455 0.85 1.79 2.627(2) 170
O6 H6B O3 . 0.85 1.92 2.675(2) 147

loop_
_geom_torsion_atom_site_label_1
_geom_torsion_atom_site_label_2
_geom_torsion_atom_site_label_3
_geom_torsion_atom_site_label_4
_geom_torsion
O1 Mn1 N1 C5 -176.35(19)
O6 Mn1 N1 C5 13.84(18)
O5 Mn1 N1 C5 101.32(18)
N3 Mn1 N1 C5 -50.0(3)
N4 Mn1 N1 C5 -87.41(18)
O1 Mn1 N1 C2 7.66(13)
O6 Mn1 N1 C2 -162.15(14)
O5 Mn1 N1 C2 -74.67(14)
N3 Mn1 N1 C2 133.99(19)
N4 Mn1 N1 C2 96.60(14)
O1 Mn1 N3 C6 -101.28(19)
O6 Mn1 N3 C6 74.74(19)
O5 Mn1 N3 C6 -14.03(19)
N1 Mn1 N3 C6 138.6(2)
N4 Mn1 N3 C6 178.2(2)
O1 Mn1 N3 C17 84.04(15)
O6 Mn1 N3 C17 -99.94(15)
O5 Mn1 N3 C17 171.29(15)
N1 Mn1 N3 C17 -36.1(3)
N4 Mn1 N3 C17 3.49(14)
O1 Mn1 N4 C15 60.93(19)
O6 Mn1 N4 C15 -99.75(19)
O5 Mn1 N4 C15 142.4(2)
N1 Mn1 N4 C15 -13.59(19)
N3 Mn1 N4 C15 178.6(2)
O1 Mn1 N4 C16 -120.22(15)
O6 Mn1 N4 C16 79.11(15)
O5 Mn1 N4 C16 -38.7(3)
N1 Mn1 N4 C16 165.26(15)
N3 Mn1 N4 C16 -2.52(14)
O6 Mn1 O1 C1 19.9(3)
O5 Mn1 O1 C1 100.05(18)
N1 Mn1 O1 C1 -8.05(17)
N3 Mn1 O1 C1 -170.71(16)
N4 Mn1 O1 C1 -100.69(18)
Mn1 O1 C1 O2 -175.75(19)
Mn1 O1 C1 C2 6.9(3)
C5 N1 C2 C3 -2.1(3)
Mn1 N1 C2 C3 174.40(17)
C5 N1 C2 C1 176.54(18)
Mn1 N1 C2 C1 -7.0(2)
O2 C1 C2 C3 1.8(3)
O1 C1 C2 C3 179.4(2)
O2 C1 C2 N1 -176.8(2)
O1 C1 C2 N1 0.7(3)
N1 C2 C3 C4 1.2(3)
C1 C2 C3 C4 -177.38(19)
C5 N2 C4 O4 178.6(2)
C5 N2 C4 C3 -2.7(3)
C2 C3 C4 O4 179.8(2)
C2 C3 C4 N2 1.1(3)
C2 N1 C5 O3 -178.39(19)
Mn1 N1 C5 O3 5.8(3)
C2 N1 C5 N2 0.6(3)
Mn1 N1 C5 N2 -175.20(13)
C4 N2 C5 O3 -179.11(19)
C4 N2 C5 N1 1.8(3)
C17 N3 C6 C7 -1.0(3)
Mn1 N3 C6 C7 -175.60(18)
N3 C6 C7 C8 -0.6(4)
C6 C7 C8 C9 1.2(4)
C7 C8 C9 C17 -0.3(3)
C7 C8 C9 C10 -179.7(2)
C8 C9 C10 C11 -179.8(2)
C17 C9 C10 C11 0.7(4)
C9 C10 C11 C12 -0.4(4)
C10 C11 C12 C13 180.0(2)
C10 C11 C12 C16 0.1(4)
C16 C12 C13 C14 -0.5(4)
C11 C12 C13 C14 179.6(2)
C12 C13 C14 C15 0.8(4)
C16 N4 C15 C14 -0.4(3)
Mn1 N4 C15 C14 178.45(18)
C13 C14 C15 N4 -0.4(4)
C15 N4 C16 C12 0.7(3)
Mn1 N4 C16 C12 -178.23(16)
C15 N4 C16 C17 -179.66(19)
Mn1 N4 C16 C17 1.4(2)
C13 C12 C16 N4 -0.3(3)
C11 C12 C16 N4 179.6(2)
C13 C12 C16 C17 -179.9(2)
C11 C12 C16 C17 0.0(3)
C6 N3 C17 C9 2.0(3)
Mn1 N3 C17 C9 177.10(16)
C6 N3 C17 C16 -179.21(19)
Mn1 N3 C17 C16 -4.1(2)
C8 C9 C17 N3 -1.4(3)
C10 C9 C17 N3 178.1(2)
C8 C9 C17 C16 179.9(2)
C10 C9 C17 C16 -0.6(3)
N4 C16 C17 N3 1.8(3)
C12 C16 C17 N3 -178.55(19)
N4 C16 C17 C9 -179.33(19)
C12 C16 C17 C9 0.3(3)
